data_7051691
loop_
_publ_author_name
'Giraud, Marion'
'L\'eaustic, Anne'
'Guillot, R\'egis'
'Yu, Pei'
'Dorlet, Pierre'
'M\'etivier, R\'emi'
'Nakatani, Keitaro'

_publ_section_title
;
 Photo-controlled release and uptake of Cu(hfac)2 in solution for a
 binuclear copper complex with a photochromic dithiazolylethene
 bridging ligand
;
_journal_issue 6
_journal_name_full 'New Journal of Chemistry'
_journal_page_first 1380
_journal_paper_doi 10.1039/b901201j
_journal_volume 33
_journal_year 2009
_chemical_formula_moiety 'C24 H9 Cu F19 N2 O4 S'
_chemical_formula_sum 'C24 H9 Cu F19 N2 O4 S'
_chemical_formula_weight 845.95
_space_group_IT_number 2
_symmetry_cell_setting triclinic
_symmetry_Int_Tables_number 2
_symmetry_space_group_name_Hall '-P 1'
_symmetry_space_group_name_H-M 'P -1'
_atom_sites_solution_hydrogens geom
_atom_sites_solution_primary direct
_atom_sites_solution_secondary difmap
_audit_creation_method SHELXL-97
_cell_angle_alpha 107.0200(10)
_cell_angle_beta 100.3160(10)
_cell_angle_gamma 104.6300(10)
_cell_formula_units_Z 4
_cell_length_a 14.4416(4)
_cell_length_b 15.5291(4)
_cell_length_c 15.5304(3)
_cell_measurement_reflns_used 9029
_cell_measurement_temperature 293(2)
_cell_measurement_theta_max 27.485
_cell_measurement_theta_min 0.998
_cell_volume 3099.57(14)
_computing_structure_refinement 'SHELXL-97 (Sheldrick, 1997)'
_diffrn_ambient_temperature 293(2)
_diffrn_measured_fraction_theta_full 0.994
_diffrn_measured_fraction_theta_max 0.992
_diffrn_radiation_monochromator graphite
_diffrn_radiation_type MoK\a
_diffrn_radiation_wavelength 0.71073
_diffrn_reflns_av_R_equivalents 0.0227
_diffrn_reflns_av_sigmaI/netI 0.0495
_diffrn_reflns_limit_h_max 18
_diffrn_reflns_limit_h_min -17
_diffrn_reflns_limit_k_max 20
_diffrn_reflns_limit_k_min -20
_diffrn_reflns_limit_l_max 20
_diffrn_reflns_limit_l_min -20
_diffrn_reflns_number 21991
_diffrn_reflns_theta_full 25.00
_diffrn_reflns_theta_max 27.50
_diffrn_reflns_theta_min 2.17
_diffrn_source 'fine-focus sealed tube'
_exptl_absorpt_coefficient_mu 0.922
_exptl_absorpt_correction_T_max 0.971
_exptl_absorpt_correction_T_min 0.905
_exptl_absorpt_correction_type psi-scan
_exptl_absorpt_process_details SADABS
_exptl_crystal_colour blue
_exptl_crystal_density_diffrn 1.813
_exptl_crystal_density_method 'not measured'
_exptl_crystal_description plate
_exptl_crystal_F_000 1660
_exptl_crystal_size_max 0.130
_exptl_crystal_size_mid 0.090
_exptl_crystal_size_min 0.030
_refine_diff_density_max 0.933
_refine_diff_density_min -0.608
_refine_diff_density_rms 0.069
_refine_ls_extinction_method none
_refine_ls_goodness_of_fit_ref 1.034
_refine_ls_hydrogen_treatment mixed
_refine_ls_matrix_type full
_refine_ls_number_parameters 921
_refine_ls_number_reflns 14111
_refine_ls_number_restraints 0
_refine_ls_restrained_S_all 1.034
_refine_ls_R_factor_all 0.1213
_refine_ls_R_factor_gt 0.0706
_refine_ls_shift/su_max 0.084
_refine_ls_shift/su_mean 0.011
_refine_ls_structure_factor_coef Fsqd
_refine_ls_weighting_details 'calc w=1/[\s^2^(Fo^2^)+(0.1210P)^2^+1.9391P] where P=(Fo^2^+2Fc^2^)/3'
_refine_ls_weighting_scheme calc
_refine_ls_wR_factor_gt 0.1910
_refine_ls_wR_factor_ref 0.2292
_reflns_number_gt 8320
_reflns_number_total 14111
_reflns_threshold_expression >2sigma(I)
_cod_data_source_file b901201j.txt
_cod_data_source_block (hfac)2Cu-2
_cod_original_cell_volume 3099.57(13)
_cod_original_formula_sum 'C24 H9 Cu F19 N2 O4 S '
_cod_database_code 7051691

loop_
_symmetry_equiv_pos_as_xyz
'x, y, z'
'-x, -y, -z'

loop_
_atom_site_label
_atom_site_type_symbol
_atom_site_fract_x
_atom_site_fract_y
_atom_site_fract_z
_atom_site_U_iso_or_equiv
_atom_site_adp_type
_atom_site_occupancy
_atom_site_symmetry_multiplicity
_atom_site_calc_flag
_atom_site_refinement_flags
_atom_site_disorder_assembly
_atom_site_disorder_group
C10 C 0.2177(4) 0.3965(4) 0.1599(4) 0.0764(13) Uani 1 1 d . . .
C11 C 0.1598(5) 0.3437(6) 0.0742(5) 0.108(2) Uani 1 1 d . . .
C12 C 0.0752(7) 0.3742(8) 0.0434(7) 0.147(3) Uani 1 1 d . . .
C13 C 0.0924(7) 0.4665(7) 0.1206(7) 0.133(3) Uani 1 1 d . . .
C14 C 0.1786(5) 0.4741(5) 0.2011(6) 0.1015(19) Uani 1 1 d . . .
C20 C 0.0213(6) 0.1892(7) 0.5416(6) 0.116(2) Uani 1 1 d . . .
C24 C 0.1687(9) 0.5283(7) 0.5792(13) 0.182(6) Uani 1 1 d . . .
F1 F 0.1700(4) 0.2668(4) 0.0195(3) 0.1488(17) Uani 1 1 d . . .
F2 F 0.0746(6) 0.3873(6) -0.0392(4) 0.231(3) Uani 1 1 d . . .
F3 F -0.0104(4) 0.3110(5) 0.0285(6) 0.228(4) Uani 1 1 d . . .
F4 F 0.1234(6) 0.5403(5) 0.0916(5) 0.212(3) Uani 1 1 d . . .
F5 F 0.0156(5) 0.4746(6) 0.1454(5) 0.230(4) Uani 1 1 d . . .
F6 F 0.1449(4) 0.4666(4) 0.2744(4) 0.1488(17) Uani 1 1 d . . .
F7 F 0.2465(3) 0.5596(3) 0.2355(4) 0.1458(17) Uani 1 1 d . . .
F8 F -0.1263(4) 0.1640(4) 0.1521(5) 0.203(3) Uani 1 1 d . . .
F9 F -0.0791(4) 0.3080(4) 0.2338(4) 0.173(2) Uani 1 1 d . . .
F10 F -0.1131(4) 0.2037(8) 0.2922(7) 0.249(4) Uani 1 1 d . . .
F11 F 0.1221(4) 0.0377(4) 0.0640(3) 0.168(2) Uani 1 1 d . . .
F12 F 0.2671(3) 0.0812(4) 0.1539(3) 0.1418(17) Uani 1 1 d . . .
F13 F 0.1534(4) -0.0112(3) 0.1780(3) 0.1378(15) Uani 1 1 d . . .
F14 F -0.0620(4) 0.1653(6) 0.4825(6) 0.244(4) Uani 1 1 d . . .
F15 F 0.0424(5) 0.1136(4) 0.5409(5) 0.182(2) Uani 1 1 d . . .
F16 F 0.0091(5) 0.2243(5) 0.6237(5) 0.190(3) Uani 1 1 d . . .
F17 F 0.2511(6) 0.5807(5) 0.6384(7) 0.254(5) Uani 1 1 d . . .
F18 F 0.0977(6) 0.5382(4) 0.6130(8) 0.311(7) Uani 1 1 d . . .
F19 F 0.1647(9) 0.5715(6) 0.5149(9) 0.275(6) Uani 1 1 d . . .
F21 F 0.5938(5) 1.3318(5) 1.0352(4) 0.181(2) Uani 1 1 d . . .
F22 F 0.7394(8) 1.4121(6) 1.0442(5) 0.300(6) Uani 1 1 d . . .
F23 F 0.7979(8) 1.2894(12) 1.0494(5) 0.386(10) Uani 1 1 d . . .
F24 F 0.6583(12) 1.2014(9) 1.0471(8) 0.349(8) Uani 1 1 d . . .
F25 F 0.7808(4) 1.1747(5) 0.8984(4) 0.174(2) Uani 1 1 d . . .
F26 F 0.6331(5) 1.0972(4) 0.8806(5) 0.192(3) Uani 1 1 d . . .
F27 F 0.3526(9) 1.0338(4) 1.0026(5) 0.275(5) Uani 1 1 d . . .
F28 F 0.3178(10) 1.1388(8) 0.9825(5) 0.287(6) Uani 1 1 d . . .
F29 F 0.4444(8) 1.1499(11) 1.0269(4) 0.329(8) Uani 1 1 d . . .
F30 F 0.3422(4) 0.7819(2) 0.7483(3) 0.1372(17) Uani 1 1 d . . .
F31 F 0.3262(7) 0.7910(3) 0.6156(3) 0.222(4) Uani 1 1 d . . .
F32 F 0.4671(6) 0.8308(4) 0.7026(6) 0.201(3) Uani 1 1 d . . .
F33 F 0.3576(6) 1.4125(3) 0.7448(4) 0.200(3) Uani 1 1 d . . .
F34 F 0.2613(6) 1.4069(3) 0.8263(6) 0.223(4) Uani 1 1 d . . .
F35 F 0.4016(6) 1.4131(3) 0.8766(4) 0.187(3) Uani 1 1 d . . .
F36 F 0.0283(4) 1.1314(5) 0.7815(6) 0.219(3) Uani 1 1 d . . .
F37 F 0.0226(4) 1.0013(5) 0.6965(4) 0.204(3) Uani 1 1 d . . .
F38 F 0.0970(4) 1.0512(5) 0.8347(4) 0.183(3) Uani 1 1 d . . .
C1 C 0.3948(4) 0.3255(4) 0.5386(3) 0.0763(13) Uani 1 1 d . . .
H1 H 0.3451 0.3031 0.5649 0.092 Uiso 1 1 calc R . .
C2 C 0.4938(5) 0.3512(4) 0.5872(4) 0.0870(15) Uani 1 1 d . . .
H2 H 0.5104 0.3472 0.6462 0.104 Uiso 1 1 calc R . .
C3 C 0.5667(4) 0.3822(4) 0.5483(4) 0.0851(15) Uani 1 1 d . . .
H3 H 0.6332 0.3979 0.5800 0.102 Uiso 1 1 calc R . .
C4 C 0.5419(4) 0.3905(4) 0.4619(4) 0.0780(13) Uani 1 1 d . . .
H4 H 0.5910 0.4126 0.4348 0.094 Uiso 1 1 calc R . .
C5 C 0.4420(3) 0.3650(3) 0.4160(3) 0.0624(10) Uani 1 1 d . . .
C6 C 0.4090(3) 0.3746(3) 0.3248(3) 0.0628(10) Uani 1 1 d . . .
C7 C 0.3886(4) 0.3868(4) 0.1708(4) 0.0758(13) Uani 1 1 d . . .
C8 C 0.3100(4) 0.3874(3) 0.2087(3) 0.0683(11) Uani 1 1 d . . .
C9 C 0.4006(5) 0.3949(5) 0.0810(4) 0.0968(17) Uani 1 1 d . . .
H9A H 0.3702 0.3336 0.0321 0.145 Uiso 1 1 calc R . .
H9B H 0.4701 0.4177 0.0851 0.145 Uiso 1 1 calc R . .
H9C H 0.3692 0.4387 0.0671 0.145 Uiso 1 1 calc R . .
C15 C -0.0723(5) 0.2263(6) 0.2303(8) 0.124(3) Uani 1 1 d . . .
C16 C 0.0363(4) 0.2274(4) 0.2518(5) 0.0855(15) Uani 1 1 d . . .
C17 C 0.0640(4) 0.1601(4) 0.1927(4) 0.0805(13) Uani 1 1 d . . .
H17 H 0.0205 0.1224 0.1339 0.097 Uiso 1 1 calc R . .
C18 C 0.1530(4) 0.1466(3) 0.2171(3) 0.0676(11) Uani 1 1 d . . .
C19 C 0.1746(5) 0.0644(5) 0.1508(4) 0.0972(18) Uani 1 1 d . . .
C21 C 0.1007(4) 0.2621(5) 0.5191(4) 0.0916(16) Uani 1 1 d . . .
C22 C 0.1023(5) 0.3553(5) 0.5485(5) 0.115(2) Uani 1 1 d . . .
H22 H 0.0574 0.3706 0.5815 0.138 Uiso 1 1 calc R . .
C23 C 0.1673(5) 0.4288(4) 0.5317(6) 0.114(2) Uani 1 1 d . . .
Cu1 Cu 0.22571(4) 0.30685(4) 0.38930(4) 0.06794(19) Uani 1 1 d . . .
N1 N 0.3700(3) 0.3325(2) 0.4536(3) 0.0633(9) Uani 1 1 d . . .
N2 N 0.3212(3) 0.3807(3) 0.2958(3) 0.0637(9) Uani 1 1 d . . .
O1 O 0.0894(3) 0.2905(3) 0.3276(3) 0.0902(10) Uani 1 1 d . . .
O2 O 0.2222(2) 0.1912(2) 0.2908(2) 0.0673(7) Uani 1 1 d . . .
O3 O 0.1561(3) 0.2279(3) 0.4787(3) 0.0911(10) Uani 1 1 d . . .
O4 O 0.2292(3) 0.4230(2) 0.4851(3) 0.0953(12) Uani 1 1 d . . .
S1 S 0.48112(10) 0.37591(10) 0.24887(11) 0.0801(4) Uani 1 1 d . . .
C25 C 0.2655(4) 1.0563(4) 0.5079(4) 0.0794(13) Uani 1 1 d . . .
H25 H 0.2104 1.0462 0.5313 0.095 Uiso 1 1 calc R . .
C26 C 0.2507(5) 1.0397(5) 0.4129(4) 0.0980(18) Uani 1 1 d . . .
H26 H 0.1867 1.0186 0.3733 0.118 Uiso 1 1 calc R . .
C27 C 0.3318(6) 1.0551(5) 0.3786(4) 0.106(2) Uani 1 1 d . . .
H27 H 0.3238 1.0457 0.3154 0.128 Uiso 1 1 calc R . .
C28 C 0.4246(5) 1.0843(4) 0.4383(4) 0.0890(16) Uani 1 1 d . . .
H28 H 0.4803 1.0931 0.4155 0.107 Uiso 1 1 calc R . .
C29 C 0.4358(4) 1.1010(3) 0.5324(3) 0.0680(11) Uani 1 1 d . . .
C30 C 0.5314(3) 1.1388(3) 0.6011(3) 0.0650(11) Uani 1 1 d . . .
C31 C 0.7060(4) 1.2033(4) 0.6928(4) 0.0871(15) Uani 1 1 d . . .
C32 C 0.6370(3) 1.1996(3) 0.7427(3) 0.0670(11) Uani 1 1 d . . .
C33 C 0.8184(4) 1.2383(6) 0.7254(6) 0.123(2) Uani 1 1 d . . .
H33A H 0.8404 1.2874 0.7861 0.184 Uiso 1 1 calc R . .
H33B H 0.8446 1.2634 0.6819 0.184 Uiso 1 1 calc R . .
H33C H 0.8417 1.1864 0.7288 0.184 Uiso 1 1 calc R . .
C34 C 0.6580(4) 1.2338(4) 0.8451(4) 0.0752(12) Uani 1 1 d . . .
C35 C 0.6410(5) 1.3101(4) 0.8961(4) 0.0956(17) Uani 1 1 d . . .
C36 C 0.6664(7) 1.3289(7) 0.9987(6) 0.138(3) Uani 1 1 d . . .
C37 C 0.7036(7) 1.2485(9) 1.0048(5) 0.146(4) Uani 1 1 d . . .
C38 C 0.6928(5) 1.1871(6) 0.9056(5) 0.1025(19) Uani 1 1 d . . .
C39 C 0.3692(6) 1.0927(5) 0.9682(4) 0.0949(18) Uani 1 1 d . . .
C40 C 0.3837(4) 1.0662(3) 0.8722(3) 0.0665(11) Uani 1 1 d . . .
C41 C 0.3708(4) 0.9704(3) 0.8275(3) 0.0732(12) Uani 1 1 d . . .
H41 H 0.3562 0.9286 0.8592 0.088 Uiso 1 1 calc R . .
C42 C 0.3789(4) 0.9359(3) 0.7378(3) 0.0691(12) Uani 1 1 d . . .
C43 C 0.3740(7) 0.8334(4) 0.7015(5) 0.112(2) Uani 1 1 d . . .
C44 C 0.0804(6) 1.0724(6) 0.7611(6) 0.110(2) Uani 1 1 d . . .
C45 C 0.1781(4) 1.1172(4) 0.7412(4) 0.0780(13) Uani 1 1 d . . .
C46 C 0.2153(4) 1.2173(4) 0.7750(4) 0.0801(13) Uani 1 1 d . . .
H46 H 0.1792 1.2510 0.8066 0.096 Uiso 1 1 calc R . .
C47 C 0.3019(4) 1.2673(3) 0.7637(3) 0.0685(11) Uani 1 1 d . . .
C48 C 0.3290(5) 1.3747(4) 0.7994(5) 0.0929(17) Uani 1 1 d . . .
Cu2 Cu 0.37938(4) 1.10984(4) 0.70590(3) 0.05870(17) Uani 1 1 d . . .
F20 F 0.6062(5) 1.3670(4) 0.8662(4) 0.167(2) Uani 1 1 d . . .
N3 N 0.3557(3) 1.0860(3) 0.5667(2) 0.0639(9) Uani 1 1 d . . .
N4 N 0.5389(3) 1.1630(3) 0.6909(3) 0.0615(8) Uani 1 1 d . . .
O5 O 0.4013(3) 1.1321(2) 0.8402(2) 0.0716(8) Uani 1 1 d . . .
O6 O 0.3904(3) 0.9788(2) 0.6821(2) 0.0712(8) Uani 1 1 d . . .
O7 O 0.2147(3) 1.0612(3) 0.6989(3) 0.0834(9) Uani 1 1 d . . .
O8 O 0.3655(2) 1.2391(2) 0.7291(2) 0.0703(8) Uani 1 1 d . . .
S2 S 0.64456(11) 1.16060(12) 0.57565(11) 0.0898(4) Uani 1 1 d . . .

loop_
_atom_site_aniso_label
_atom_site_aniso_U_11
_atom_site_aniso_U_22
_atom_site_aniso_U_33
_atom_site_aniso_U_23
_atom_site_aniso_U_13
_atom_site_aniso_U_12
C10 0.069(3) 0.070(3) 0.090(3) 0.037(3) 0.011(3) 0.020(2)
C11 0.086(4) 0.116(5) 0.108(5) 0.036(4) 0.004(4) 0.026(4)
C12 0.102(6) 0.169(9) 0.139(7) 0.064(7) -0.030(5) 0.029(6)
C13 0.108(6) 0.145(7) 0.159(7) 0.072(7) 0.005(5) 0.063(5)
C14 0.080(4) 0.098(5) 0.143(6) 0.063(4) 0.022(4) 0.039(3)
C20 0.086(5) 0.139(7) 0.121(5) 0.045(5) 0.045(4) 0.022(4)
C24 0.116(7) 0.081(6) 0.308(16) -0.006(8) 0.097(9) 0.023(6)
F1 0.139(4) 0.132(4) 0.118(3) -0.003(3) -0.010(3) 0.036(3)
F2 0.243(8) 0.324(10) 0.148(5) 0.114(6) -0.008(5) 0.134(7)
F3 0.095(4) 0.211(7) 0.278(9) 0.022(6) -0.041(4) 0.022(4)
F4 0.236(7) 0.197(6) 0.236(7) 0.144(6) -0.001(5) 0.094(5)
F5 0.122(4) 0.305(10) 0.240(7) 0.044(6) 0.002(4) 0.125(6)
F6 0.162(4) 0.195(5) 0.162(4) 0.092(4) 0.073(3) 0.125(4)
F7 0.125(3) 0.089(3) 0.199(5) 0.045(3) -0.009(3) 0.039(3)
F8 0.082(3) 0.170(5) 0.260(7) -0.014(5) -0.050(4) 0.050(3)
F9 0.115(3) 0.141(4) 0.225(6) 0.016(4) -0.014(3) 0.077(3)
F10 0.083(3) 0.436(13) 0.306(10) 0.212(10) 0.077(5) 0.101(5)
F11 0.174(4) 0.231(6) 0.071(2) -0.003(3) 0.006(2) 0.103(4)
F12 0.107(3) 0.208(5) 0.101(3) 0.015(3) 0.051(2) 0.067(3)
F13 0.175(4) 0.101(3) 0.140(3) 0.021(3) 0.059(3) 0.063(3)
F14 0.103(4) 0.319(9) 0.279(8) 0.204(8) -0.014(4) -0.050(5)
F15 0.194(6) 0.148(4) 0.263(7) 0.110(5) 0.134(5) 0.059(4)
F16 0.202(6) 0.225(6) 0.188(5) 0.088(5) 0.131(5) 0.070(5)
F17 0.180(6) 0.105(4) 0.340(11) -0.077(6) 0.070(7) 0.002(4)
F18 0.199(7) 0.133(5) 0.525(16) -0.055(7) 0.214(9) 0.048(4)
F19 0.344(14) 0.115(5) 0.393(15) 0.057(8) 0.138(12) 0.134(7)
F21 0.201(5) 0.250(7) 0.146(4) 0.061(4) 0.105(4) 0.135(5)
F22 0.291(10) 0.233(8) 0.156(5) -0.078(6) 0.046(6) -0.095(8)
F23 0.248(10) 0.66(2) 0.142(5) -0.051(9) -0.069(6) 0.269(13)
F24 0.65(2) 0.441(15) 0.311(11) 0.299(12) 0.363(15) 0.414(17)
F25 0.159(4) 0.253(6) 0.163(4) 0.072(4) 0.050(3) 0.156(5)
F26 0.202(6) 0.153(5) 0.229(6) 0.126(5) 0.009(5) 0.036(4)
F27 0.630(17) 0.144(4) 0.188(5) 0.104(4) 0.295(9) 0.171(7)
F28 0.543(18) 0.387(12) 0.177(6) 0.168(8) 0.248(10) 0.378(14)
F29 0.241(9) 0.533(19) 0.072(3) 0.020(6) 0.037(4) -0.004(11)
F30 0.245(5) 0.073(2) 0.132(3) 0.058(2) 0.108(3) 0.052(3)
F31 0.483(13) 0.068(2) 0.091(3) 0.016(2) 0.073(5) 0.065(4)
F32 0.285(8) 0.149(4) 0.305(9) 0.125(5) 0.213(8) 0.151(5)
F33 0.392(10) 0.081(3) 0.176(4) 0.067(3) 0.164(6) 0.077(4)
F34 0.225(7) 0.091(3) 0.376(10) 0.037(4) 0.169(7) 0.079(4)
F35 0.262(7) 0.090(3) 0.137(4) 0.004(3) 0.007(4) 0.014(4)
F36 0.134(4) 0.214(6) 0.388(11) 0.149(7) 0.169(6) 0.072(4)
F37 0.099(3) 0.251(7) 0.156(4) 0.007(4) 0.044(3) -0.052(4)
F38 0.137(4) 0.248(6) 0.166(4) 0.129(5) 0.053(3) -0.007(4)
C1 0.087(4) 0.076(3) 0.063(3) 0.019(2) 0.015(2) 0.032(3)
C2 0.101(4) 0.082(3) 0.070(3) 0.021(3) 0.005(3) 0.035(3)
C3 0.067(3) 0.076(3) 0.093(4) 0.017(3) -0.009(3) 0.028(3)
C4 0.058(3) 0.074(3) 0.097(4) 0.026(3) 0.013(3) 0.025(2)
C5 0.058(3) 0.051(2) 0.073(3) 0.015(2) 0.013(2) 0.0211(19)
C6 0.055(2) 0.053(2) 0.082(3) 0.028(2) 0.019(2) 0.0162(19)
C7 0.071(3) 0.071(3) 0.093(3) 0.037(3) 0.027(3) 0.024(2)
C8 0.069(3) 0.054(2) 0.083(3) 0.029(2) 0.016(2) 0.019(2)
C9 0.107(5) 0.100(4) 0.104(4) 0.051(3) 0.044(4) 0.042(4)
C15 0.068(4) 0.109(5) 0.181(8) 0.043(5) 0.005(5) 0.033(4)
C16 0.050(3) 0.083(4) 0.123(5) 0.045(4) 0.012(3) 0.018(3)
C17 0.068(3) 0.082(3) 0.084(3) 0.028(3) 0.010(3) 0.022(3)
C18 0.063(3) 0.076(3) 0.063(3) 0.030(2) 0.018(2) 0.015(2)
C19 0.097(5) 0.121(5) 0.072(3) 0.023(3) 0.031(3) 0.041(4)
C21 0.075(3) 0.098(4) 0.088(4) 0.017(3) 0.031(3) 0.020(3)
C22 0.079(4) 0.103(5) 0.138(5) -0.001(4) 0.055(4) 0.022(4)
C23 0.080(4) 0.072(4) 0.156(6) -0.007(4) 0.038(4) 0.020(3)
Cu1 0.0542(3) 0.0605(3) 0.0864(4) 0.0202(3) 0.0196(3) 0.0207(2)
N1 0.058(2) 0.058(2) 0.072(2) 0.0197(17) 0.0151(17) 0.0210(17)
N2 0.051(2) 0.063(2) 0.080(2) 0.0293(18) 0.0156(17) 0.0194(16)
O1 0.059(2) 0.083(2) 0.123(3) 0.027(2) 0.015(2) 0.0297(19)
O2 0.0624(18) 0.0689(19) 0.0738(19) 0.0254(16) 0.0213(16) 0.0248(15)
O3 0.089(3) 0.084(2) 0.107(3) 0.031(2) 0.045(2) 0.030(2)
O4 0.071(2) 0.062(2) 0.134(3) 0.007(2) 0.035(2) 0.0180(17)
S1 0.0687(8) 0.0907(9) 0.1014(9) 0.0472(8) 0.0365(7) 0.0356(7)
C25 0.073(3) 0.093(4) 0.078(3) 0.027(3) 0.018(3) 0.042(3)
C26 0.096(4) 0.124(5) 0.081(3) 0.036(3) 0.011(3) 0.057(4)
C27 0.133(6) 0.147(6) 0.072(3) 0.052(4) 0.038(4) 0.078(5)
C28 0.108(4) 0.111(4) 0.079(3) 0.049(3) 0.045(3) 0.056(4)
C29 0.091(3) 0.071(3) 0.065(3) 0.035(2) 0.037(2) 0.040(3)
C30 0.073(3) 0.072(3) 0.075(3) 0.038(2) 0.041(2) 0.037(2)
C31 0.071(3) 0.083(3) 0.105(4) 0.022(3) 0.037(3) 0.027(3)
C32 0.062(3) 0.058(2) 0.085(3) 0.023(2) 0.029(2) 0.022(2)
C33 0.060(3) 0.140(6) 0.155(6) 0.032(5) 0.041(4) 0.025(4)
C34 0.059(3) 0.077(3) 0.083(3) 0.021(3) 0.017(2) 0.022(2)
C35 0.104(4) 0.077(4) 0.101(4) 0.016(3) 0.032(3) 0.036(3)
C36 0.114(6) 0.158(8) 0.105(5) 0.003(5) 0.031(5) 0.037(6)
C37 0.114(6) 0.261(12) 0.087(4) 0.065(6) 0.023(4) 0.100(7)
C38 0.101(5) 0.119(5) 0.108(5) 0.049(4) 0.027(4) 0.060(4)
C39 0.145(6) 0.090(4) 0.062(3) 0.027(3) 0.040(4) 0.053(4)
C40 0.071(3) 0.069(3) 0.067(3) 0.028(2) 0.027(2) 0.025(2)
C41 0.099(4) 0.067(3) 0.070(3) 0.035(2) 0.039(3) 0.031(3)
C42 0.085(3) 0.060(2) 0.078(3) 0.033(2) 0.040(2) 0.026(2)
C43 0.191(8) 0.079(4) 0.117(5) 0.052(4) 0.100(5) 0.067(5)
C44 0.091(5) 0.112(5) 0.135(6) 0.055(5) 0.045(4) 0.020(4)
C45 0.070(3) 0.087(4) 0.083(3) 0.039(3) 0.027(3) 0.021(3)
C46 0.077(3) 0.086(4) 0.090(3) 0.032(3) 0.038(3) 0.038(3)
C47 0.085(3) 0.066(3) 0.064(2) 0.027(2) 0.028(2) 0.031(2)
C48 0.118(5) 0.071(3) 0.091(4) 0.019(3) 0.045(4) 0.033(3)
Cu2 0.0657(3) 0.0569(3) 0.0605(3) 0.0237(2) 0.0258(2) 0.0222(2)
F20 0.247(6) 0.119(3) 0.180(4) 0.048(3) 0.087(4) 0.119(4)
N3 0.069(2) 0.066(2) 0.066(2) 0.0261(17) 0.0260(18) 0.0301(18)
N4 0.065(2) 0.062(2) 0.070(2) 0.0304(17) 0.0286(18) 0.0262(17)
O5 0.094(2) 0.0602(17) 0.0640(17) 0.0228(15) 0.0280(16) 0.0247(16)
O6 0.091(2) 0.0623(17) 0.0731(18) 0.0306(15) 0.0397(17) 0.0264(16)
O7 0.087(2) 0.071(2) 0.095(2) 0.0297(19) 0.037(2) 0.0229(19)
O8 0.074(2) 0.0668(18) 0.0804(19) 0.0294(15) 0.0357(17) 0.0261(16)
S2 0.0856(9) 0.1061(10) 0.0983(9) 0.0415(8) 0.0563(8) 0.0374(8)

loop_
_atom_type_symbol
_atom_type_description
_atom_type_scat_dispersion_real
_atom_type_scat_dispersion_imag
_atom_type_scat_source
C C 0.0030 0.0020 'International Tables Vol C Tables 4.2.6.8 and 6.1.1.4'
H H 0.0000 0.0000 'International Tables Vol C Tables 4.2.6.8 and 6.1.1.4'
Cu Cu 0.3200 1.2650 'International Tables Vol C Tables 4.2.6.8 and 6.1.1.4'
F F 0.0170 0.0100 'International Tables Vol C Tables 4.2.6.8 and 6.1.1.4'
N N 0.0060 0.0030 'International Tables Vol C Tables 4.2.6.8 and 6.1.1.4'
O O 0.0110 0.0060 'International Tables Vol C Tables 4.2.6.8 and 6.1.1.4'
S S 0.1250 0.1230 'International Tables Vol C Tables 4.2.6.8 and 6.1.1.4'

loop_
_geom_angle_atom_site_label_1
_geom_angle_atom_site_label_2
_geom_angle_atom_site_label_3
_geom_angle
_geom_angle_site_symmetry_1
_geom_angle_site_symmetry_3
_geom_angle_publ_flag
C11 C10 C8 128.1(6) . . ?
C11 C10 C14 109.1(5) . . ?
C8 C10 C14 122.7(5) . . ?
F1 C11 C10 125.3(6) . . ?
F1 C11 C12 119.6(7) . . ?
C10 C11 C12 115.0(8) . . ?
F3 C12 F2 105.4(8) . . ?
F3 C12 C11 112.7(9) . . ?
F2 C12 C11 110.9(9) . . ?
F3 C12 C13 112.9(10) . . ?
F2 C12 C13 111.1(9) . . ?
C11 C12 C13 104.0(7) . . ?
F5 C13 F4 105.5(8) . . ?
F5 C13 C12 114.2(9) . . ?
F4 C13 C12 109.8(9) . . ?
F5 C13 C14 113.7(9) . . ?
F4 C13 C14 107.9(7) . . ?
C12 C13 C14 105.6(6) . . ?
F7 C14 F6 103.4(7) . . ?
F7 C14 C10 113.5(6) . . ?
F6 C14 C10 113.2(5) . . ?
F7 C14 C13 111.6(6) . . ?
F6 C14 C13 110.1(6) . . ?
C10 C14 C13 105.2(7) . . ?
F14 C20 F15 108.5(8) . . ?
F14 C20 F16 107.0(8) . . ?
F15 C20 F16 105.1(8) . . ?
F14 C20 C21 109.1(7) . . ?
F15 C20 C21 114.2(6) . . ?
F16 C20 C21 112.6(7) . . ?
F18 C24 F17 110.6(13) . . ?
F18 C24 F19 104.4(14) . . ?
F17 C24 F19 101.8(10) . . ?
F18 C24 C23 117.4(8) . . ?
F17 C24 C23 112.9(11) . . ?
F19 C24 C23 108.2(12) . . ?
N1 C1 C2 120.5(5) . . ?
N1 C1 H1 119.7 . . ?
C2 C1 H1 119.7 . . ?
C3 C2 C1 120.0(5) . . ?
C3 C2 H2 120.0 . . ?
C1 C2 H2 120.0 . . ?
C2 C3 C4 119.8(5) . . ?
C2 C3 H3 120.1 . . ?
C4 C3 H3 120.1 . . ?
C3 C4 C5 118.5(5) . . ?
C3 C4 H4 120.8 . . ?
C5 C4 H4 120.8 . . ?
N1 C5 C4 121.7(4) . . ?
N1 C5 C6 116.3(4) . . ?
C4 C5 C6 122.0(4) . . ?
N2 C6 C5 121.8(4) . . ?
N2 C6 S1 115.4(3) . . ?
C5 C6 S1 122.8(3) . . ?
C8 C7 C9 130.1(5) . . ?
C8 C7 S1 108.0(4) . . ?
C9 C7 S1 121.9(4) . . ?
C7 C8 N2 117.0(4) . . ?
C7 C8 C10 122.3(5) . . ?
N2 C8 C10 120.7(4) . . ?
C7 C9 H9A 109.5 . . ?
C7 C9 H9B 109.5 . . ?
H9A C9 H9B 109.5 . . ?
C7 C9 H9C 109.5 . . ?
H9A C9 H9C 109.5 . . ?
H9B C9 H9C 109.5 . . ?
F8 C15 F9 109.3(8) . . ?
F8 C15 F10 105.0(8) . . ?
F9 C15 F10 106.8(9) . . ?
F8 C15 C16 113.3(8) . . ?
F9 C15 C16 112.4(6) . . ?
F10 C15 C16 109.7(7) . . ?
O1 C16 C17 127.0(5) . . ?
O1 C16 C15 112.8(6) . . ?
C17 C16 C15 120.0(6) . . ?
C18 C17 C16 122.1(5) . . ?
C18 C17 H17 119.0 . . ?
C16 C17 H17 119.0 . . ?
O2 C18 C17 128.7(5) . . ?
O2 C18 C19 112.3(4) . . ?
C17 C18 C19 118.9(5) . . ?
F12 C19 F11 109.3(5) . . ?
F12 C19 F13 103.2(6) . . ?
F11 C19 F13 107.7(6) . . ?
F12 C19 C18 113.7(6) . . ?
F11 C19 C18 112.9(6) . . ?
F13 C19 C18 109.5(5) . . ?
O3 C21 C22 128.3(6) . . ?
O3 C21 C20 114.4(6) . . ?
C22 C21 C20 117.3(6) . . ?
C21 C22 C23 124.2(6) . . ?
C21 C22 H22 117.9 . . ?
C23 C22 H22 117.9 . . ?
O4 C23 C22 128.2(6) . . ?
O4 C23 C24 114.4(7) . . ?
C22 C23 C24 117.4(7) . . ?
O1 Cu1 O4 89.01(17) . . ?
O1 Cu1 O2 90.60(15) . . ?
O4 Cu1 O2 178.80(16) . . ?
O1 Cu1 N1 176.34(15) . . ?
O4 Cu1 N1 88.67(16) . . ?
O2 Cu1 N1 91.66(14) . . ?
O1 Cu1 O3 85.35(16) . . ?
O4 Cu1 O3 85.74(16) . . ?
O2 Cu1 O3 95.36(13) . . ?
N1 Cu1 O3 97.30(15) . . ?
C5 N1 C1 119.5(4) . . ?
C5 N1 Cu1 120.2(3) . . ?
C1 N1 Cu1 120.0(3) . . ?
C6 N2 C8 109.4(4) . . ?
C16 O1 Cu1 126.5(4) . . ?
C18 O2 Cu1 124.2(3) . . ?
C21 O3 Cu1 115.8(4) . . ?
C23 O4 Cu1 125.2(4) . . ?
C6 S1 C7 90.3(2) . . ?
N3 C25 C26 122.4(5) . . ?
N3 C25 H25 118.8 . . ?
C26 C25 H25 118.8 . . ?
C27 C26 C25 118.8(6) . . ?
C27 C26 H26 120.6 . . ?
C25 C26 H26 120.6 . . ?
C28 C27 C26 119.1(5) . . ?
C28 C27 H27 120.4 . . ?
C26 C27 H27 120.4 . . ?
C27 C28 C29 120.0(5) . . ?
C27 C28 H28 120.0 . . ?
C29 C28 H28 120.0 . . ?
N3 C29 C28 121.1(5) . . ?
N3 C29 C30 115.6(4) . . ?
C28 C29 C30 123.3(5) . . ?
N4 C30 C29 121.5(4) . . ?
N4 C30 S2 113.7(4) . . ?
C29 C30 S2 124.8(3) . . ?
C32 C31 C33 130.7(6) . . ?
C32 C31 S2 108.5(4) . . ?
C33 C31 S2 120.8(5) . . ?
C31 C32 N4 116.1(5) . . ?
C31 C32 C34 126.1(5) . . ?
N4 C32 C34 117.8(4) . . ?
C31 C33 H33A 109.5 . . ?
C31 C33 H33B 109.5 . . ?
H33A C33 H33B 109.5 . . ?
C31 C33 H33C 109.5 . . ?
H33A C33 H33C 109.5 . . ?
H33B C33 H33C 109.5 . . ?
C35 C34 C38 108.9(5) . . ?
C35 C34 C32 124.7(5) . . ?
C38 C34 C32 126.2(5) . . ?
F20 C35 C34 126.8(6) . . ?
F20 C35 C36 118.5(6) . . ?
C34 C35 C36 114.6(7) . . ?
F21 C36 F22 107.5(8) . . ?
F21 C36 C35 114.7(8) . . ?
F22 C36 C35 110.0(8) . . ?
F21 C36 C37 112.3(9) . . ?
F22 C36 C37 110.0(10) . . ?
C35 C36 C37 102.2(6) . . ?
F24 C37 F23 111.3(10) . . ?
F24 C37 C36 112.6(8) . . ?
F23 C37 C36 104.6(12) . . ?
F24 C37 C38 111.8(11) . . ?
F23 C37 C38 109.4(8) . . ?
C36 C37 C38 106.8(6) . . ?
F26 C38 F25 101.8(6) . . ?
F26 C38 C34 111.8(6) . . ?
F25 C38 C34 112.8(6) . . ?
F26 C38 C37 113.7(8) . . ?
F25 C38 C37 109.6(6) . . ?
C34 C38 C37 107.2(6) . . ?
F28 C39 F27 109.6(8) . . ?
F28 C39 F29 96.8(9) . . ?
F27 C39 F29 99.6(9) . . ?
F28 C39 C40 116.1(6) . . ?
F27 C39 C40 119.3(6) . . ?
F29 C39 C40 111.9(7) . . ?
O5 C40 C41 128.0(4) . . ?
O5 C40 C39 115.9(4) . . ?
C41 C40 C39 115.9(4) . . ?
C42 C41 C40 122.0(4) . . ?
C42 C41 H41 119.0 . . ?
C40 C41 H41 119.0 . . ?
O6 C42 C41 128.4(4) . . ?
O6 C42 C43 115.0(4) . . ?
C41 C42 C43 116.6(4) . . ?
F31 C43 F30 109.0(7) . . ?
F31 C43 F32 103.3(6) . . ?
F30 C43 F32 105.6(7) . . ?
F31 C43 C42 112.9(6) . . ?
F30 C43 C42 116.6(5) . . ?
F32 C43 C42 108.3(6) . . ?
F37 C44 F38 108.6(7) . . ?
F37 C44 F36 105.4(8) . . ?
F38 C44 F36 102.7(8) . . ?
F37 C44 C45 114.5(7) . . ?
F38 C44 C45 111.1(7) . . ?
F36 C44 C45 113.6(6) . . ?
O7 C45 C46 127.9(5) . . ?
O7 C45 C44 115.7(5) . . ?
C46 C45 C44 116.4(6) . . ?
C47 C46 C45 123.0(5) . . ?
C47 C46 H46 118.5 . . ?
C45 C46 H46 118.5 . . ?
O8 C47 C46 130.6(5) . . ?
O8 C47 C48 112.7(5) . . ?
C46 C47 C48 116.7(5) . . ?
F33 C48 F34 108.3(7) . . ?
F33 C48 F35 105.8(7) . . ?
F34 C48 F35 101.3(6) . . ?
F33 C48 C47 114.5(5) . . ?
F34 C48 C47 115.2(6) . . ?
F35 C48 C47 110.7(6) . . ?
O5 Cu2 O8 89.56(13) . . ?
O5 Cu2 O6 90.48(13) . . ?
O8 Cu2 O6 178.87(13) . . ?
O5 Cu2 N3 179.56(15) . . ?
O8 Cu2 N3 90.64(14) . . ?
O6 Cu2 N3 89.31(13) . . ?
O5 Cu2 O7 84.97(14) . . ?
O8 Cu2 O7 85.18(13) . . ?
O6 Cu2 O7 93.70(13) . . ?
N3 Cu2 O7 94.67(14) . . ?
O5 Cu2 N4 103.53(14) . . ?
O8 Cu2 N4 91.51(12) . . ?
O6 Cu2 N4 89.58(13) . . ?
N3 Cu2 N4 76.85(14) . . ?
O7 Cu2 N4 170.88(13) . . ?
C25 N3 C29 118.6(4) . . ?
C25 N3 Cu2 123.1(3) . . ?
C29 N3 Cu2 118.3(3) . . ?
C30 N4 C32 111.1(4) . . ?
C30 N4 Cu2 107.0(3) . . ?
C32 N4 Cu2 141.2(3) . . ?
C40 O5 Cu2 123.2(3) . . ?
C42 O6 Cu2 122.8(3) . . ?
C45 O7 Cu2 120.1(3) . . ?
C47 O8 Cu2 125.7(3) . . ?
C31 S2 C30 90.6(2) . . ?

loop_
_geom_bond_atom_site_label_1
_geom_bond_atom_site_label_2
_geom_bond_distance
_geom_bond_site_symmetry_2
_geom_bond_publ_flag
C10 C11 1.327(8) . ?
C10 C8 1.472(7) . ?
C10 C14 1.485(9) . ?
C11 F1 1.307(8) . ?
C11 C12 1.470(11) . ?
C12 F3 1.303(11) . ?
C12 F2 1.355(11) . ?
C12 C13 1.504(13) . ?
C13 F5 1.260(11) . ?
C13 F4 1.353(10) . ?
C13 C14 1.553(9) . ?
C14 F7 1.322(7) . ?
C14 F6 1.339(8) . ?
C20 F14 1.268(9) . ?
C20 F15 1.282(10) . ?
C20 F16 1.295(9) . ?
C20 C21 1.561(9) . ?
C24 F18 1.255(11) . ?
C24 F17 1.267(15) . ?
C24 F19 1.357(19) . ?
C24 C23 1.498(10) . ?
F8 C15 1.269(10) . ?
F9 C15 1.284(9) . ?
F10 C15 1.301(11) . ?
F11 C19 1.309(7) . ?
F12 C19 1.284(7) . ?
F13 C19 1.344(8) . ?
F21 C36 1.282(9) . ?
F22 C36 1.338(11) . ?
F23 C37 1.306(13) . ?
F24 C37 1.259(13) . ?
F25 C38 1.352(8) . ?
F26 C38 1.340(9) . ?
F27 C39 1.183(7) . ?
F28 C39 1.162(8) . ?
F29 C39 1.218(10) . ?
F30 C43 1.286(6) . ?
F31 C43 1.271(9) . ?
F32 C43 1.354(10) . ?
F33 C48 1.236(7) . ?
F34 C48 1.285(8) . ?
F35 C48 1.307(8) . ?
F36 C44 1.331(9) . ?
F37 C44 1.228(9) . ?
F38 C44 1.278(9) . ?
C1 N1 1.350(6) . ?
C1 C2 1.387(8) . ?
C1 H1 0.9300 . ?
C2 C3 1.358(9) . ?
C2 H2 0.9300 . ?
C3 C4 1.378(8) . ?
C3 H3 0.9300 . ?
C4 C5 1.387(6) . ?
C4 H4 0.9300 . ?
C5 N1 1.342(6) . ?
C5 C6 1.475(6) . ?
C6 N2 1.305(6) . ?
C6 S1 1.708(5) . ?
C7 C8 1.370(7) . ?
C7 C9 1.474(7) . ?
C7 S1 1.714(5) . ?
C8 N2 1.370(6) . ?
C9 H9A 0.9600 . ?
C9 H9B 0.9600 . ?
C9 H9C 0.9600 . ?
C15 C16 1.538(9) . ?
C16 O1 1.247(7) . ?
C16 C17 1.371(8) . ?
C17 C18 1.359(7) . ?
C17 H17 0.9300 . ?
C18 O2 1.252(5) . ?
C18 C19 1.527(8) . ?
C21 O3 1.231(7) . ?
C21 C22 1.377(9) . ?
C22 C23 1.404(10) . ?
C22 H22 0.9300 . ?
C23 O4 1.252(7) . ?
Cu1 O1 1.946(4) . ?
Cu1 O4 1.955(4) . ?
Cu1 O2 1.971(3) . ?
Cu1 N1 2.024(4) . ?
Cu1 O3 2.305(4) . ?
C25 N3 1.329(6) . ?
C25 C26 1.388(8) . ?
C25 H25 0.9300 . ?
C26 C27 1.367(9) . ?
C26 H26 0.9300 . ?
C27 C28 1.365(9) . ?
C27 H27 0.9300 . ?
C28 C29 1.380(7) . ?
C28 H28 0.9300 . ?
C29 N3 1.353(6) . ?
C29 C30 1.444(7) . ?
C30 N4 1.310(6) . ?
C30 S2 1.724(4) . ?
C31 C32 1.367(7) . ?
C31 C33 1.512(8) . ?
C31 S2 1.720(6) . ?
C32 N4 1.376(6) . ?
C32 C34 1.468(7) . ?
C33 H33A 0.9600 . ?
C33 H33B 0.9600 . ?
C33 H33C 0.9600 . ?
C34 C35 1.327(7) . ?
C34 C38 1.441(8) . ?
C35 F20 1.276(8) . ?
C35 C36 1.492(10) . ?
C36 C37 1.499(13) . ?
C37 C38 1.512(11) . ?
C39 C40 1.494(7) . ?
C40 O5 1.253(5) . ?
C40 C41 1.392(6) . ?
C41 C42 1.376(6) . ?
C41 H41 0.9300 . ?
C42 O6 1.247(5) . ?
C42 C43 1.503(7) . ?
C44 C45 1.535(8) . ?
C45 O7 1.220(6) . ?
C45 C46 1.408(8) . ?
C46 C47 1.366(7) . ?
C46 H46 0.9300 . ?
C47 O8 1.251(5) . ?
C47 C48 1.516(7) . ?
Cu2 O5 1.964(3) . ?
Cu2 O8 2.001(3) . ?
Cu2 O6 2.012(3) . ?
Cu2 N3 2.032(4) . ?
Cu2 O7 2.278(4) . ?
Cu2 N4 2.321(4) . ?

loop_
_geom_torsion_atom_site_label_1
_geom_torsion_atom_site_label_2
_geom_torsion_atom_site_label_3
_geom_torsion_atom_site_label_4
_geom_torsion
_geom_torsion_site_symmetry_1
_geom_torsion_site_symmetry_2
_geom_torsion_site_symmetry_3
_geom_torsion_site_symmetry_4
_geom_torsion_publ_flag
C8 C10 C11 F1 6.7(12) . . . . ?
C14 C10 C11 F1 -176.8(7) . . . . ?
C8 C10 C11 C12 -176.7(6) . . . . ?
C14 C10 C11 C12 -0.1(9) . . . . ?
F1 C11 C12 F3 60.8(12) . . . . ?
C10 C11 C12 F3 -116.0(10) . . . . ?
F1 C11 C12 F2 -57.1(12) . . . . ?
C10 C11 C12 F2 126.1(9) . . . . ?
F1 C11 C12 C13 -176.5(8) . . . . ?
C10 C11 C12 C13 6.6(11) . . . . ?
F3 C12 C13 F5 -13.1(11) . . . . ?
F2 C12 C13 F5 105.2(10) . . . . ?
C11 C12 C13 F5 -135.5(9) . . . . ?
F3 C12 C13 F4 -131.2(8) . . . . ?
F2 C12 C13 F4 -13.0(10) . . . . ?
C11 C12 C13 F4 106.3(8) . . . . ?
F3 C12 C13 C14 112.7(8) . . . . ?
F2 C12 C13 C14 -129.1(8) . . . . ?
C11 C12 C13 C14 -9.8(10) . . . . ?
C11 C10 C14 F7 -128.6(6) . . . . ?
C8 C10 C14 F7 48.2(8) . . . . ?
C11 C10 C14 F6 114.0(7) . . . . ?
C8 C10 C14 F6 -69.3(7) . . . . ?
C11 C10 C14 C13 -6.3(8) . . . . ?
C8 C10 C14 C13 170.5(6) . . . . ?
F5 C13 C14 F7 -100.5(10) . . . . ?
F4 C13 C14 F7 16.1(11) . . . . ?
C12 C13 C14 F7 133.5(8) . . . . ?
F5 C13 C14 F6 13.7(11) . . . . ?
F4 C13 C14 F6 130.3(8) . . . . ?
C12 C13 C14 F6 -112.3(8) . . . . ?
F5 C13 C14 C10 136.0(9) . . . . ?
F4 C13 C14 C10 -107.4(8) . . . . ?
C12 C13 C14 C10 10.0(9) . . . . ?
N1 C1 C2 C3 -1.2(8) . . . . ?
C1 C2 C3 C4 1.8(8) . . . . ?
C2 C3 C4 C5 -1.0(8) . . . . ?
C3 C4 C5 N1 -0.3(7) . . . . ?
C3 C4 C5 C6 178.0(4) . . . . ?
N1 C5 C6 N2 20.9(6) . . . . ?
C4 C5 C6 N2 -157.6(4) . . . . ?
N1 C5 C6 S1 -157.7(3) . . . . ?
C4 C5 C6 S1 23.8(6) . . . . ?
C9 C7 C8 N2 -178.5(5) . . . . ?
S1 C7 C8 N2 0.7(5) . . . . ?
C9 C7 C8 C10 0.5(8) . . . . ?
S1 C7 C8 C10 179.6(4) . . . . ?
C11 C10 C8 C7 54.0(8) . . . . ?
C14 C10 C8 C7 -122.1(6) . . . . ?
C11 C10 C8 N2 -127.1(7) . . . . ?
C14 C10 C8 N2 56.8(7) . . . . ?
F8 C15 C16 O1 178.2(7) . . . . ?
F9 C15 C16 O1 53.8(10) . . . . ?
F10 C15 C16 O1 -64.8(9) . . . . ?
F8 C15 C16 C17 -5.2(11) . . . . ?
F9 C15 C16 C17 -129.6(8) . . . . ?
F10 C15 C16 C17 111.8(9) . . . . ?
O1 C16 C17 C18 8.9(9) . . . . ?
C15 C16 C17 C18 -167.1(6) . . . . ?
C16 C17 C18 O2 -2.3(9) . . . . ?
C16 C17 C18 C19 174.7(5) . . . . ?
O2 C18 C19 F12 -33.5(7) . . . . ?
C17 C18 C19 F12 149.1(5) . . . . ?
O2 C18 C19 F11 -158.7(6) . . . . ?
C17 C18 C19 F11 23.8(8) . . . . ?
O2 C18 C19 F13 81.3(6) . . . . ?
C17 C18 C19 F13 -96.1(6) . . . . ?
F14 C20 C21 O3 -102.0(9) . . . . ?
F15 C20 C21 O3 19.6(10) . . . . ?
F16 C20 C21 O3 139.4(7) . . . . ?
F14 C20 C21 C22 79.8(10) . . . . ?
F15 C20 C21 C22 -158.7(8) . . . . ?
F16 C20 C21 C22 -38.9(10) . . . . ?
O3 C21 C22 C23 3.7(13) . . . . ?
C20 C21 C22 C23 -178.4(7) . . . . ?
C21 C22 C23 O4 4.0(14) . . . . ?
C21 C22 C23 C24 -172.0(10) . . . . ?
F18 C24 C23 O4 167.7(14) . . . . ?
F17 C24 C23 O4 -61.9(18) . . . . ?
F19 C24 C23 O4 50.0(14) . . . . ?
F18 C24 C23 C22 -16(2) . . . . ?
F17 C24 C23 C22 114.7(12) . . . . ?
F19 C24 C23 C22 -133.4(10) . . . . ?
C4 C5 N1 C1 0.9(6) . . . . ?
C6 C5 N1 C1 -177.5(4) . . . . ?
C4 C5 N1 Cu1 174.8(3) . . . . ?
C6 C5 N1 Cu1 -3.6(5) . . . . ?
C2 C1 N1 C5 -0.2(7) . . . . ?
C2 C1 N1 Cu1 -174.1(4) . . . . ?
O4 Cu1 N1 C5 -105.3(3) . . . . ?
O2 Cu1 N1 C5 73.5(3) . . . . ?
O3 Cu1 N1 C5 169.1(3) . . . . ?
O4 Cu1 N1 C1 68.6(4) . . . . ?
O2 Cu1 N1 C1 -112.6(3) . . . . ?
O3 Cu1 N1 C1 -17.0(4) . . . . ?
C5 C6 N2 C8 -179.0(4) . . . . ?
S1 C6 N2 C8 -0.3(5) . . . . ?
C7 C8 N2 C6 -0.2(6) . . . . ?
C10 C8 N2 C6 -179.2(4) . . . . ?
C17 C16 O1 Cu1 -4.6(9) . . . . ?
C15 C16 O1 Cu1 171.7(5) . . . . ?
O4 Cu1 O1 C16 175.9(5) . . . . ?
O2 Cu1 O1 C16 -3.0(5) . . . . ?
O3 Cu1 O1 C16 -98.3(5) . . . . ?
C17 C18 O2 Cu1 -7.2(7) . . . . ?
C19 C18 O2 Cu1 175.6(4) . . . . ?
O1 Cu1 O2 C18 8.4(4) . . . . ?
N1 Cu1 O2 C18 -168.7(3) . . . . ?
O3 Cu1 O2 C18 93.8(3) . . . . ?
C22 C21 O3 Cu1 -27.2(9) . . . . ?
C20 C21 O3 Cu1 154.8(5) . . . . ?
O1 Cu1 O3 C21 -54.6(4) . . . . ?
O4 Cu1 O3 C21 34.8(4) . . . . ?
O2 Cu1 O3 C21 -144.7(4) . . . . ?
N1 Cu1 O3 C21 122.9(4) . . . . ?
C22 C23 O4 Cu1 20.8(12) . . . . ?
C24 C23 O4 Cu1 -163.0(9) . . . . ?
O1 Cu1 O4 C23 53.3(6) . . . . ?
N1 Cu1 O4 C23 -129.5(6) . . . . ?
O3 Cu1 O4 C23 -32.1(6) . . . . ?
N2 C6 S1 C7 0.6(4) . . . . ?
C5 C6 S1 C7 179.3(4) . . . . ?
C8 C7 S1 C6 -0.7(4) . . . . ?
C9 C7 S1 C6 178.5(5) . . . . ?
N3 C25 C26 C27 -0.4(9) . . . . ?
C25 C26 C27 C28 1.3(10) . . . . ?
C26 C27 C28 C29 -2.1(10) . . . . ?
C27 C28 C29 N3 2.0(8) . . . . ?
C27 C28 C29 C30 -175.2(5) . . . . ?
N3 C29 C30 N4 -4.6(6) . . . . ?
C28 C29 C30 N4 172.7(5) . . . . ?
N3 C29 C30 S2 177.8(3) . . . . ?
C28 C29 C30 S2 -4.9(7) . . . . ?
C33 C31 C32 N4 -179.9(6) . . . . ?
S2 C31 C32 N4 1.0(6) . . . . ?
C33 C31 C32 C34 2.3(10) . . . . ?
S2 C31 C32 C34 -176.7(4) . . . . ?
C31 C32 C34 C35 109.2(7) . . . . ?
N4 C32 C34 C35 -68.5(7) . . . . ?
C31 C32 C34 C38 -75.9(8) . . . . ?
N4 C32 C34 C38 106.4(6) . . . . ?
C38 C34 C35 F20 -177.2(7) . . . . ?
C32 C34 C35 F20 -1.6(11) . . . . ?
C38 C34 C35 C36 2.9(8) . . . . ?
C32 C34 C35 C36 178.6(6) . . . . ?
F20 C35 C36 F21 58.1(11) . . . . ?
C34 C35 C36 F21 -122.1(9) . . . . ?
F20 C35 C36 F22 -63.3(11) . . . . ?
C34 C35 C36 F22 116.6(10) . . . . ?
F20 C35 C36 C37 179.9(8) . . . . ?
C34 C35 C36 C37 -0.2(9) . . . . ?
F21 C36 C37 F24 -2.0(14) . . . . ?
F22 C36 C37 F24 117.7(12) . . . . ?
C35 C36 C37 F24 -125.5(11) . . . . ?
F21 C36 C37 F23 -123.0(9) . . . . ?
F22 C36 C37 F23 -3.4(11) . . . . ?
C35 C36 C37 F23 113.5(8) . . . . ?
F21 C36 C37 C38 121.1(8) . . . . ?
F22 C36 C37 C38 -119.3(8) . . . . ?
C35 C36 C37 C38 -2.4(10) . . . . ?
C35 C34 C38 F26 120.9(7) . . . . ?
C32 C34 C38 F26 -54.7(9) . . . . ?
C35 C34 C38 F25 -125.1(7) . . . . ?
C32 C34 C38 F25 59.3(9) . . . . ?
C35 C34 C38 C37 -4.3(8) . . . . ?
C32 C34 C38 C37 -179.9(6) . . . . ?
F24 C37 C38 F26 3.7(11) . . . . ?
F23 C37 C38 F26 127.5(12) . . . . ?
C36 C37 C38 F26 -119.9(8) . . . . ?
F24 C37 C38 F25 -109.5(10) . . . . ?
F23 C37 C38 F25 14.3(14) . . . . ?
C36 C37 C38 F25 126.9(8) . . . . ?
F24 C37 C38 C34 127.8(9) . . . . ?
F23 C37 C38 C34 -108.5(12) . . . . ?
C36 C37 C38 C34 4.2(10) . . . . ?
F28 C39 C40 O5 45.6(12) . . . . ?
F27 C39 C40 O5 -179.8(9) . . . . ?
F29 C39 C40 O5 -64.2(12) . . . . ?
F28 C39 C40 C41 -131.1(10) . . . . ?
F27 C39 C40 C41 3.5(12) . . . . ?
F29 C39 C40 C41 119.1(11) . . . . ?
O5 C40 C41 C42 1.7(9) . . . . ?
C39 C40 C41 C42 177.9(6) . . . . ?
C40 C41 C42 O6 -5.8(9) . . . . ?
C40 C41 C42 C43 173.7(6) . . . . ?
O6 C42 C43 F31 -38.8(9) . . . . ?
C41 C42 C43 F31 141.6(7) . . . . ?
O6 C42 C43 F30 -166.3(7) . . . . ?
C41 C42 C43 F30 14.1(10) . . . . ?
O6 C42 C43 F32 75.0(8) . . . . ?
C41 C42 C43 F32 -104.6(6) . . . . ?
F37 C44 C45 O7 -40.1(10) . . . . ?
F38 C44 C45 O7 83.5(8) . . . . ?
F36 C44 C45 O7 -161.3(7) . . . . ?
F37 C44 C45 C46 140.9(8) . . . . ?
F38 C44 C45 C46 -95.5(8) . . . . ?
F36 C44 C45 C46 19.7(10) . . . . ?
O7 C45 C46 C47 0.3(9) . . . . ?
C44 C45 C46 C47 179.2(6) . . . . ?
C45 C46 C47 O8 -4.4(9) . . . . ?
C45 C46 C47 C48 176.7(5) . . . . ?
O8 C47 C48 F33 46.2(8) . . . . ?
C46 C47 C48 F33 -134.7(7) . . . . ?
O8 C47 C48 F34 172.7(7) . . . . ?
C46 C47 C48 F34 -8.2(9) . . . . ?
O8 C47 C48 F35 -73.1(7) . . . . ?
C46 C47 C48 F35 105.9(7) . . . . ?
C26 C25 N3 C29 0.3(7) . . . . ?
C26 C25 N3 Cu2 -179.6(4) . . . . ?
C28 C29 N3 C25 -1.1(7) . . . . ?
C30 C29 N3 C25 176.3(4) . . . . ?
C28 C29 N3 Cu2 178.8(4) . . . . ?
C30 C29 N3 Cu2 -3.8(5) . . . . ?
O8 Cu2 N3 C25 -82.4(4) . . . . ?
O6 Cu2 N3 C25 96.5(4) . . . . ?
O7 Cu2 N3 C25 2.8(4) . . . . ?
N4 Cu2 N3 C25 -173.8(4) . . . . ?
O8 Cu2 N3 C29 97.8(3) . . . . ?
O6 Cu2 N3 C29 -83.3(3) . . . . ?
O7 Cu2 N3 C29 -177.0(3) . . . . ?
N4 Cu2 N3 C29 6.4(3) . . . . ?
C29 C30 N4 C32 -178.3(4) . . . . ?
S2 C30 N4 C32 -0.5(5) . . . . ?
C29 C30 N4 Cu2 9.1(5) . . . . ?
S2 C30 N4 Cu2 -173.1(2) . . . . ?
C31 C32 N4 C30 -0.4(6) . . . . ?
C34 C32 N4 C30 177.6(4) . . . . ?
C31 C32 N4 Cu2 168.3(4) . . . . ?
C34 C32 N4 Cu2 -13.7(7) . . . . ?
O5 Cu2 N4 C30 171.8(3) . . . . ?
O8 Cu2 N4 C30 -98.3(3) . . . . ?
O6 Cu2 N4 C30 81.4(3) . . . . ?
N3 Cu2 N4 C30 -8.0(3) . . . . ?
O5 Cu2 N4 C32 2.8(5) . . . . ?
O8 Cu2 N4 C32 92.7(5) . . . . ?
O6 Cu2 N4 C32 -87.6(5) . . . . ?
N3 Cu2 N4 C32 -177.0(5) . . . . ?
C41 C40 O5 Cu2 17.4(7) . . . . ?
C39 C40 O5 Cu2 -158.9(4) . . . . ?
O8 Cu2 O5 C40 155.4(4) . . . . ?
O6 Cu2 O5 C40 -23.5(4) . . . . ?
O7 Cu2 O5 C40 70.2(4) . . . . ?
N4 Cu2 O5 C40 -113.2(4) . . . . ?
C41 C42 O6 Cu2 -9.6(8) . . . . ?
C43 C42 O6 Cu2 170.8(5) . . . . ?
O5 Cu2 O6 C42 20.0(4) . . . . ?
N3 Cu2 O6 C42 -159.6(4) . . . . ?
O7 Cu2 O6 C42 -65.0(4) . . . . ?
N4 Cu2 O6 C42 123.5(4) . . . . ?
C46 C45 O7 Cu2 19.6(8) . . . . ?
C44 C45 O7 Cu2 -159.2(4) . . . . ?
O5 Cu2 O7 C45 63.0(4) . . . . ?
O8 Cu2 O7 C45 -27.0(4) . . . . ?
O6 Cu2 O7 C45 153.2(4) . . . . ?
N3 Cu2 O7 C45 -117.2(4) . . . . ?
C46 C47 O8 Cu2 -16.4(7) . . . . ?
C48 C47 O8 Cu2 162.5(4) . . . . ?
O5 Cu2 O8 C47 -59.7(4) . . . . ?
N3 Cu2 O8 C47 119.9(4) . . . . ?
O7 Cu2 O8 C47 25.3(4) . . . . ?
N4 Cu2 O8 C47 -163.2(4) . . . . ?
C32 C31 S2 C30 -1.1(4) . . . . ?
C33 C31 S2 C30 179.8(5) . . . . ?
N4 C30 S2 C31 0.9(4) . . . . ?
C29 C30 S2 C31 178.6(4) . . . . ?
